data_4062393
loop_
_publ_author_name
'Wang, Zhong-Xia'
'Li, Ye-Xin'

_publ_section_title
;
 Reactions of Iminophosphorano(8-quinolyl)methane with AlMe~3~: Unexpected
 Formation of Aluminum Iminophosphorano(2-methyl-8-quinolyl)methandiide
 Complex
;
_journal_issue 24
_journal_name_full Organometallics
_journal_page_first 4900
_journal_page_last 4904
_journal_paper_doi 10.1021/om034045v
_journal_volume 22
_journal_year 2003
_chemical_formula_sum 'C30 H37 Al2 N2 P'
_chemical_formula_weight 510.55
_space_group_IT_number 14
_symmetry_cell_setting monoclinic
_symmetry_space_group_name_Hall '-P 2yn'
_symmetry_space_group_name_H-M 'P 1 21/n 1'
_cell_angle_alpha 90.00
_cell_angle_beta 95.960(5)
_cell_angle_gamma 90.00
_cell_formula_units_Z 4
_cell_length_a 9.998(3)
_cell_length_b 22.527(6)
_cell_length_c 13.184(4)
_cell_measurement_temperature 293(2)
_cell_volume 2953.3(15)
_diffrn_ambient_temperature 293(2)
_exptl_crystal_density_diffrn 1.148
_cod_depositor_comments
;
The following automatic conversions were performed:
'_symmetry_cell_setting' value 'Monoclinic' changed to 'monoclinic'
according to '/home/saulius/struct/CIF-dictionaries/cif_core.dic'
dictionary named 'cif_core.dic' version 2.4.1 from 2010-06-29.

Automatic conversion script
Id: cif_fix_enum 1527 2010-12-29 10:47:43Z saulius 
;
_cod_original_sg_symbol_H-M 'P 21/n'
_cod_database_code 4062393

loop_
_symmetry_equiv_pos_as_xyz
'x, y, z'
'-x+1/2, y+1/2, -z+1/2'
'-x, -y, -z'
'x-1/2, -y-1/2, z-1/2'

loop_
_atom_site_label
_atom_site_type_symbol
_atom_site_fract_x
_atom_site_fract_y
_atom_site_fract_z
_atom_site_U_iso_or_equiv
_atom_site_adp_type
_atom_site_occupancy
_atom_site_symmetry_multiplicity
_atom_site_calc_flag
_atom_site_refinement_flags
_atom_site_disorder_assembly
_atom_site_disorder_group
Al1 Al 0.82200(12) 0.06197(5) 0.13100(8) 0.0470(3) Uani 1 1 d . . .
Al2 Al 0.62551(13) 0.09819(6) 0.33768(10) 0.0596(4) Uani 1 1 d . . .
P1 P 0.73932(10) 0.17144(4) 0.15119(7) 0.0375(3) Uani 1 1 d . . .
N1 N 0.7948(3) 0.13560(13) 0.0576(2) 0.0382(8) Uani 1 1 d . . .
N2 N 0.7741(4) 0.08078(17) 0.4454(3) 0.0704(11) Uani 1 1 d . . .
C1 C 0.7705(3) 0.11929(15) 0.2496(3) 0.0389(9) Uani 1 1 d . . .
C2 C 0.8963(4) 0.12581(16) 0.3205(3) 0.0446(10) Uani 1 1 d . . .
C3 C 1.0177(4) 0.14838(18) 0.2977(3) 0.0576(12) Uani 1 1 d . . .
H3 H 1.0231 0.1655 0.2340 0.069 Uiso 1 1 calc R . .
C4 C 1.1343(5) 0.1464(2) 0.3680(5) 0.0809(16) Uani 1 1 d . . .
H4 H 1.2143 0.1622 0.3499 0.097 Uiso 1 1 calc R . .
C5 C 1.1313(6) 0.1217(2) 0.4621(5) 0.0877(18) Uani 1 1 d . . .
H5 H 1.2092 0.1199 0.5071 0.105 Uiso 1 1 calc R . .
C6 C 1.0106(6) 0.0991(2) 0.4904(4) 0.0788(15) Uani 1 1 d . . .
C7 C 0.9985(8) 0.0725(3) 0.5870(5) 0.120(3) Uani 1 1 d . . .
H7 H 1.0728 0.0690 0.6353 0.144 Uiso 1 1 calc R . .
C8 C 0.8754(10) 0.0521(4) 0.6070(5) 0.141(3) Uani 1 1 d . . .
H8 H 0.8661 0.0348 0.6700 0.169 Uiso 1 1 calc R . .
C9 C 0.7653(7) 0.0566(3) 0.5367(5) 0.108(2) Uani 1 1 d . . .
H9 H 0.6826 0.0426 0.5528 0.130 Uiso 1 1 calc R . .
C10 C 0.8952(5) 0.10132(18) 0.4211(3) 0.0524(11) Uani 1 1 d . . .
C11 C 0.8106(4) 0.24335(16) 0.1858(3) 0.0393(9) Uani 1 1 d . . .
C12 C 0.7719(4) 0.27007(19) 0.2727(3) 0.0651(13) Uani 1 1 d . . .
H12 H 0.7129 0.2504 0.3112 0.078 Uiso 1 1 calc R . .
C13 C 0.8196(5) 0.3254(2) 0.3029(4) 0.0755(14) Uani 1 1 d . . .
H13 H 0.7912 0.3428 0.3608 0.091 Uiso 1 1 calc R . .
C14 C 0.9074(5) 0.3545(2) 0.2493(4) 0.0682(13) Uani 1 1 d . . .
H14 H 0.9381 0.3921 0.2696 0.082 Uiso 1 1 calc R . .
C15 C 0.9503(5) 0.3283(2) 0.1653(4) 0.0689(13) Uani 1 1 d . . .
H15 H 1.0122 0.3476 0.1289 0.083 Uiso 1 1 calc R . .
C16 C 0.9017(4) 0.27243(19) 0.1336(3) 0.0531(11) Uani 1 1 d . . .
H16 H 0.9318 0.2549 0.0763 0.064 Uiso 1 1 calc R . .
C17 C 0.5602(4) 0.18625(18) 0.1278(3) 0.0452(10) Uani 1 1 d . . .
C18 C 0.5049(4) 0.2433(2) 0.1228(3) 0.0688(13) Uani 1 1 d . . .
H18 H 0.5611 0.2763 0.1303 0.083 Uiso 1 1 calc R . .
C19 C 0.3668(5) 0.2511(3) 0.1067(4) 0.0915(17) Uani 1 1 d . . .
H19 H 0.3310 0.2892 0.1025 0.110 Uiso 1 1 calc R . .
C20 C 0.2831(5) 0.2033(3) 0.0968(4) 0.0901(18) Uani 1 1 d . . .
H20 H 0.1904 0.2089 0.0880 0.108 Uiso 1 1 calc R . .
C21 C 0.3346(5) 0.1475(3) 0.0999(4) 0.0802(15) Uani 1 1 d . . .
H21 H 0.2771 0.1150 0.0927 0.096 Uiso 1 1 calc R . .
C22 C 0.4726(4) 0.1389(2) 0.1138(3) 0.0607(12) Uani 1 1 d . . .
H22 H 0.5067 0.1005 0.1136 0.073 Uiso 1 1 calc R . .
C23 C 0.7896(4) 0.14825(18) -0.0539(3) 0.0472(10) Uani 1 1 d . . .
C24 C 0.7121(4) 0.20480(19) -0.0847(3) 0.0665(13) Uani 1 1 d . . .
H24A H 0.6213 0.2011 -0.0680 0.100 Uiso 1 1 calc R . .
H24B H 0.7117 0.2109 -0.1568 0.100 Uiso 1 1 calc R . .
H24C H 0.7544 0.2380 -0.0487 0.100 Uiso 1 1 calc R . .
C25 C 0.9339(4) 0.1537(2) -0.0819(3) 0.0717(14) Uani 1 1 d . . .
H25A H 0.9753 0.1883 -0.0500 0.108 Uiso 1 1 calc R . .
H25B H 0.9327 0.1571 -0.1546 0.108 Uiso 1 1 calc R . .
H25C H 0.9841 0.1190 -0.0588 0.108 Uiso 1 1 calc R . .
C26 C 0.7218(4) 0.09572(19) -0.1102(3) 0.0668(13) Uani 1 1 d . . .
H26A H 0.7739 0.0605 -0.0945 0.100 Uiso 1 1 calc R . .
H26B H 0.7152 0.1029 -0.1823 0.100 Uiso 1 1 calc R . .
H26C H 0.6333 0.0905 -0.0894 0.100 Uiso 1 1 calc R . .
C27 C 1.0080(4) 0.0328(2) 0.1433(3) 0.0777(15) Uani 1 1 d . . .
H27A H 1.0412 0.0335 0.0775 0.117 Uiso 1 1 calc R . .
H27B H 1.0105 -0.0072 0.1688 0.117 Uiso 1 1 calc R . .
H27C H 1.0632 0.0577 0.1895 0.117 Uiso 1 1 calc R . .
C28 C 0.6976(5) -0.00394(19) 0.0919(3) 0.0828(15) Uani 1 1 d . . .
H28A H 0.6086 0.0115 0.0748 0.124 Uiso 1 1 calc R . .
H28B H 0.6972 -0.0312 0.1479 0.124 Uiso 1 1 calc R . .
H28C H 0.7264 -0.0242 0.0339 0.124 Uiso 1 1 calc R . .
C29 C 0.5179(6) 0.0247(2) 0.3203(4) 0.118(2) Uani 1 1 d . . .
H29A H 0.4540 0.0237 0.3698 0.177 Uiso 1 1 calc R . .
H29B H 0.5763 -0.0091 0.3297 0.177 Uiso 1 1 calc R . .
H29C H 0.4711 0.0237 0.2529 0.177 Uiso 1 1 calc R . .
C30 C 0.5303(4) 0.1644(2) 0.3949(3) 0.0782(15) Uani 1 1 d . . .
H30A H 0.4685 0.1492 0.4396 0.117 Uiso 1 1 calc R . .
H30B H 0.4816 0.1864 0.3406 0.117 Uiso 1 1 calc R . .
H30C H 0.5941 0.1901 0.4325 0.117 Uiso 1 1 calc R . .

loop_
_atom_site_aniso_label
_atom_site_aniso_U_11
_atom_site_aniso_U_22
_atom_site_aniso_U_33
_atom_site_aniso_U_23
_atom_site_aniso_U_13
_atom_site_aniso_U_12
Al1 0.0616(8) 0.0336(7) 0.0467(7) -0.0019(6) 0.0092(6) 0.0028(6)
Al2 0.0673(9) 0.0568(9) 0.0589(8) -0.0024(7) 0.0259(7) -0.0154(7)
P1 0.0389(6) 0.0312(6) 0.0432(6) -0.0033(5) 0.0080(4) -0.0010(5)
N1 0.0441(18) 0.0323(19) 0.0381(18) -0.0021(16) 0.0038(14) 0.0036(15)
N2 0.099(3) 0.063(3) 0.053(2) 0.014(2) 0.026(2) 0.005(2)
C1 0.041(2) 0.035(2) 0.041(2) -0.0035(19) 0.0045(17) -0.0041(18)
C2 0.054(3) 0.030(2) 0.050(3) -0.003(2) 0.005(2) 0.000(2)
C3 0.054(3) 0.048(3) 0.069(3) 0.001(2) -0.004(2) 0.001(2)
C4 0.064(3) 0.057(3) 0.115(4) -0.007(3) -0.021(3) -0.003(3)
C5 0.085(4) 0.079(4) 0.089(4) -0.010(4) -0.040(4) 0.016(3)
C6 0.101(4) 0.073(4) 0.057(3) -0.004(3) -0.016(3) 0.020(4)
C7 0.161(7) 0.121(6) 0.069(5) 0.011(4) -0.025(5) 0.045(5)
C8 0.208(9) 0.150(7) 0.065(4) 0.041(4) 0.013(6) 0.055(7)
C9 0.140(5) 0.115(5) 0.072(4) 0.037(4) 0.029(4) 0.025(4)
C10 0.074(3) 0.042(3) 0.040(3) -0.001(2) 0.000(2) 0.011(2)
C11 0.044(2) 0.031(2) 0.043(2) -0.001(2) 0.0039(18) -0.0033(19)
C12 0.082(3) 0.047(3) 0.069(3) -0.010(3) 0.021(2) -0.013(3)
C13 0.099(4) 0.058(3) 0.070(3) -0.025(3) 0.012(3) -0.011(3)
C14 0.085(4) 0.039(3) 0.075(3) -0.007(3) -0.017(3) -0.011(3)
C15 0.074(3) 0.057(3) 0.074(3) 0.005(3) -0.004(3) -0.027(3)
C16 0.056(3) 0.053(3) 0.050(3) -0.005(2) 0.002(2) -0.007(2)
C17 0.042(2) 0.047(3) 0.047(2) -0.006(2) 0.0055(18) 0.000(2)
C18 0.049(3) 0.060(3) 0.098(4) 0.001(3) 0.010(2) 0.010(2)
C19 0.059(3) 0.094(4) 0.121(4) -0.003(4) 0.005(3) 0.028(3)
C20 0.041(3) 0.124(5) 0.105(4) -0.009(4) 0.004(3) 0.012(4)
C21 0.046(3) 0.100(4) 0.093(4) -0.014(4) 0.004(3) -0.019(3)
C22 0.050(3) 0.061(3) 0.071(3) -0.011(3) 0.005(2) -0.005(2)
C23 0.054(3) 0.049(3) 0.039(2) -0.002(2) 0.0042(19) 0.008(2)
C24 0.096(3) 0.060(3) 0.042(3) 0.007(2) -0.002(2) 0.018(3)
C25 0.076(3) 0.089(4) 0.053(3) 0.005(3) 0.022(2) 0.005(3)
C26 0.087(3) 0.065(3) 0.047(3) -0.011(3) -0.002(2) 0.007(3)
C27 0.095(4) 0.077(4) 0.061(3) -0.001(3) 0.004(3) 0.039(3)
C28 0.121(4) 0.045(3) 0.084(4) -0.011(3) 0.016(3) -0.023(3)
C29 0.152(5) 0.096(4) 0.116(5) -0.010(4) 0.057(4) -0.068(4)
C30 0.068(3) 0.100(4) 0.072(3) -0.002(3) 0.033(2) 0.005(3)

loop_
_geom_bond_atom_site_label_1
_geom_bond_atom_site_label_2
_geom_bond_distance
_geom_bond_site_symmetry_2
_geom_bond_publ_flag
Al1 N1 1.925(3) . ?
Al1 C27 1.963(4) . ?
Al1 C28 1.971(4) . ?
Al1 C1 2.132(4) . ?
Al1 P1 2.6232(17) . ?
Al2 C30 1.963(5) . ?
Al2 C29 1.975(5) . ?
Al2 N2 1.985(4) . ?
Al2 C1 2.006(4) . ?
P1 N1 1.620(3) . ?
P1 C1 1.754(4) . ?
P1 C11 1.809(4) . ?
P1 C17 1.816(4) . ?
N1 C23 1.493(4) . ?
N2 C9 1.331(6) . ?
N2 C10 1.365(5) . ?
C1 C2 1.495(5) . ?
C2 C3 1.378(5) . ?
C2 C10 1.438(5) . ?
C3 C4 1.413(6) . ?
C3 H3 0.9300 . ?
C4 C5 1.362(7) . ?
C4 H4 0.9300 . ?
C5 C6 1.396(7) . ?
C5 H5 0.9300 . ?
C6 C10 1.396(6) . ?
C6 C7 1.424(8) . ?
C7 C8 1.365(9) . ?
C7 H7 0.9300 . ?
C8 C9 1.368(8) . ?
C8 H8 0.9300 . ?
C9 H9 0.9300 . ?
C11 C16 1.365(5) . ?
C11 C12 1.384(5) . ?
C12 C13 1.378(6) . ?
C12 H12 0.9300 . ?
C13 C14 1.352(6) . ?
C13 H13 0.9300 . ?
C14 C15 1.364(6) . ?
C14 H14 0.9300 . ?
C15 C16 1.396(6) . ?
C15 H15 0.9300 . ?
C16 H16 0.9300 . ?
C17 C22 1.381(5) . ?
C17 C18 1.399(5) . ?
C18 C19 1.386(6) . ?
C18 H18 0.9300 . ?
C19 C20 1.362(7) . ?
C19 H19 0.9300 . ?
C20 C21 1.357(7) . ?
C20 H20 0.9300 . ?
C21 C22 1.386(6) . ?
C21 H21 0.9300 . ?
C22 H22 0.9300 . ?
C23 C26 1.519(5) . ?
C23 C24 1.524(5) . ?
C23 C25 1.530(5) . ?
C24 H24A 0.9600 . ?
C24 H24B 0.9600 . ?
C24 H24C 0.9600 . ?
C25 H25A 0.9600 . ?
C25 H25B 0.9600 . ?
C25 H25C 0.9600 . ?
C26 H26A 0.9600 . ?
C26 H26B 0.9600 . ?
C26 H26C 0.9600 . ?
C27 H27A 0.9600 . ?
C27 H27B 0.9600 . ?
C27 H27C 0.9600 . ?
C28 H28A 0.9600 . ?
C28 H28B 0.9600 . ?
C28 H28C 0.9600 . ?
C29 H29A 0.9600 . ?
C29 H29B 0.9600 . ?
C29 H29C 0.9600 . ?
C30 H30A 0.9600 . ?
C30 H30B 0.9600 . ?
C30 H30C 0.9600 . ?
